data_7150651
loop_
_publ_author_name
'Ramachary, Dhevalapally B.'
'Venkaiah, Chintalapudi'
'Reddy, Y. Vijayendar'
'Kishor, Mamillapalli'

_publ_section_title
;
 Multi-catalysis cascade reactions based on the methoxycarbonylketene
 platform: diversity-oriented synthesis of functionalized
 non-symmetrical malonates for agrochemicals and pharmaceuticals
;
_journal_issue 10
_journal_name_full 'Organic &amp; Biomolecular Chemistry'
_journal_page_first 2053
_journal_page_last 2062
_journal_paper_doi 10.1039/b901652j
_journal_volume 7
_journal_year 2009
_chemical_formula_sum 'C13 H14 N2 O3'
_chemical_formula_weight 246.10
_chemical_name_systematic
;
?
;
_space_group_IT_number 14
_symmetry_cell_setting monoclinic
_symmetry_space_group_name_Hall '-P 2ybc'
_symmetry_space_group_name_H-M 'P 1 21/c 1'
_atom_sites_solution_hydrogens geom
_atom_sites_solution_primary direct
_atom_sites_solution_secondary difmap
_audit_creation_method SHELXL-97
_cell_angle_alpha 90.00
_cell_angle_beta 107.639(12)
_cell_angle_gamma 90.00
_cell_formula_units_Z 4
_cell_length_a 12.482(9)
_cell_length_b 13.018(10)
_cell_length_c 8.140(6)
_cell_measurement_reflns_used 4594
_cell_measurement_temperature 298(2)
_cell_measurement_theta_max 25.89
_cell_measurement_theta_min 2.32
_cell_volume 1260.5(16)
_computing_cell_refinement 'Bruker SMART'
_computing_data_collection 'Bruker SMART'
_computing_data_reduction 'Bruker SAINT'
_computing_molecular_graphics 'Bruker SHELXTL'
_computing_publication_material 'Bruker SHELXTL'
_computing_structure_refinement 'SHELXL-97 (Sheldrick, 1997)'
_computing_structure_solution 'SHELXS-97 (Sheldrick, 1990)'
_diffrn_ambient_temperature 298(2)
_diffrn_measured_fraction_theta_full 0.996
_diffrn_measured_fraction_theta_max 0.996
_diffrn_measurement_device_type 'CCD area detector'
_diffrn_measurement_method 'phi and omega scans'
_diffrn_radiation_monochromator graphite
_diffrn_radiation_source 'fine-focus sealed tube'
_diffrn_radiation_type MoK\a
_diffrn_radiation_wavelength 0.71073
_diffrn_reflns_av_R_equivalents 0.0353
_diffrn_reflns_av_sigmaI/netI 0.0267
_diffrn_reflns_limit_h_max 15
_diffrn_reflns_limit_h_min -15
_diffrn_reflns_limit_k_max 16
_diffrn_reflns_limit_k_min -16
_diffrn_reflns_limit_l_max 9
_diffrn_reflns_limit_l_min -10
_diffrn_reflns_number 12642
_diffrn_reflns_theta_full 26.06
_diffrn_reflns_theta_max 26.06
_diffrn_reflns_theta_min 1.71
_exptl_absorpt_coefficient_mu 0.094
_exptl_absorpt_correction_T_max 0.990
_exptl_absorpt_correction_T_min 0.948
_exptl_absorpt_correction_type multi-scan
_exptl_absorpt_process_details sadabs
_exptl_crystal_colour colorless
_exptl_crystal_density_diffrn 1.297
_exptl_crystal_density_method 'not measured'
_exptl_crystal_description plate
_exptl_crystal_F_000 550
_exptl_crystal_size_max 0.42
_exptl_crystal_size_mid 0.38
_exptl_crystal_size_min 0.08
_refine_diff_density_max 0.192
_refine_diff_density_min -0.185
_refine_diff_density_rms 0.042
_refine_ls_extinction_method none
_refine_ls_goodness_of_fit_ref 1.036
_refine_ls_hydrogen_treatment mixed
_refine_ls_matrix_type full
_refine_ls_number_parameters 169
_refine_ls_number_reflns 2481
_refine_ls_number_restraints 0
_refine_ls_restrained_S_all 1.036
_refine_ls_R_factor_all 0.0640
_refine_ls_R_factor_gt 0.0447
_refine_ls_shift/su_max 0.001
_refine_ls_shift/su_mean 0.000
_refine_ls_structure_factor_coef Fsqd
_refine_ls_weighting_details 'calc w=1/[\s^2^(Fo^2^)+(0.0621P)^2^+0.1499P] where P=(Fo^2^+2Fc^2^)/3'
_refine_ls_weighting_scheme calc
_refine_ls_wR_factor_gt 0.1103
_refine_ls_wR_factor_ref 0.1203
_reflns_number_gt 1829
_reflns_number_total 2481
_reflns_threshold_expression >2sigma(I)
_cod_data_source_file b901652j.txt
_cod_data_source_block dbr59
_cod_depositor_comments
;
The following automatic conversions were performed:
'_symmetry_cell_setting' value 'Monoclinic' changed to 'monoclinic'
according to '/home/saulius/struct/CIF-dictionaries/cif_core.dic'
dictionary named 'cif_core.dic' version 2.4.1 from 2010-06-29.

Automatic conversion script
Id: cif_fix_enum 1527 2010-12-29 10:47:43Z saulius 
;
_cod_original_sg_symbol_H-M P2(1)/c
_cod_database_code 7150651

loop_
_symmetry_equiv_pos_as_xyz
'x, y, z'
'-x, y+1/2, -z+1/2'
'-x, -y, -z'
'x, -y-1/2, z-1/2'

loop_
_atom_site_label
_atom_site_type_symbol
_atom_site_fract_x
_atom_site_fract_y
_atom_site_fract_z
_atom_site_U_iso_or_equiv
_atom_site_adp_type
_atom_site_occupancy
_atom_site_symmetry_multiplicity
_atom_site_calc_flag
_atom_site_refinement_flags
_atom_site_disorder_assembly
_atom_site_disorder_group
C1 C 0.75777(12) 0.96508(12) 0.3107(2) 0.0416(4) Uani 1 1 d . . .
C2 C 0.64907(13) 0.98252(12) 0.1916(2) 0.0412(4) Uani 1 1 d . . .
C3 C 0.63293(14) 0.79953(12) 0.1598(2) 0.0473(4) Uani 1 1 d . . .
C4 C 0.79172(13) 0.86481(13) 0.3418(2) 0.0467(4) Uani 1 1 d . . .
C5 C 0.82661(13) 1.05564(12) 0.4027(2) 0.0452(4) Uani 1 1 d . . .
H5A H 0.8079 1.1158 0.3293 0.054 Uiso 1 1 calc R . .
H5B H 0.9058 1.0411 0.4234 0.054 Uiso 1 1 calc R . .
C6 C 0.80564(12) 1.07846(11) 0.57329(19) 0.0409(4) Uani 1 1 d . . .
C7 C 0.71461(15) 1.13832(12) 0.5783(2) 0.0511(4) Uani 1 1 d . . .
H7 H 0.6684 1.1669 0.4768 0.061 Uiso 1 1 calc R . .
C8 C 0.69141(17) 1.15626(15) 0.7313(3) 0.0620(5) Uani 1 1 d . . .
H8 H 0.6303 1.1969 0.7322 0.074 Uiso 1 1 calc R . .
C9 C 0.75892(17) 1.11393(15) 0.8827(2) 0.0631(5) Uani 1 1 d . . .
H9 H 0.7436 1.1260 0.9859 0.076 Uiso 1 1 calc R . .
C10 C 0.84869(18) 1.05392(15) 0.8802(2) 0.0656(5) Uani 1 1 d . . .
H10 H 0.8938 1.0247 0.9819 0.079 Uiso 1 1 calc R . .
C11 C 0.87258(15) 1.03666(14) 0.7273(2) 0.0564(5) Uani 1 1 d . . .
H11 H 0.9343 0.9965 0.7276 0.068 Uiso 1 1 calc R . .
C12 C 0.93483(18) 0.74354(16) 0.4867(3) 0.0798(7) Uani 1 1 d . . .
H12A H 0.8836 0.7043 0.5289 0.120 Uiso 1 1 calc R . .
H12B H 1.0078 0.7434 0.5711 0.120 Uiso 1 1 calc R . .
H12C H 0.9399 0.7136 0.3815 0.120 Uiso 1 1 calc R . .
C13 C 0.59885(16) 0.62069(14) 0.1230(3) 0.0694(6) Uani 1 1 d . . .
H13A H 0.6729 0.6108 0.1131 0.104 Uiso 1 1 calc R . .
H13B H 0.5473 0.5747 0.0459 0.104 Uiso 1 1 calc R . .
H13C H 0.5998 0.6069 0.2393 0.104 Uiso 1 1 calc R . .
N1 N 0.73100(11) 0.78045(10) 0.26959(18) 0.0505(4) Uani 1 1 d . . .
N2 N 0.59054(11) 0.89446(10) 0.11715(18) 0.0474(4) Uani 1 1 d . . .
H2 H 0.5249(19) 0.9025(16) 0.033(3) 0.079(6) Uiso 1 1 d . . .
O1 O 0.60383(9) 1.06832(8) 0.15122(15) 0.0512(3) Uani 1 1 d . . .
O2 O 0.56359(10) 0.72569(9) 0.07881(17) 0.0631(4) Uani 1 1 d . . .
O3 O 0.89470(10) 0.84771(9) 0.45461(18) 0.0657(4) Uani 1 1 d . . .

loop_
_atom_site_aniso_label
_atom_site_aniso_U_11
_atom_site_aniso_U_22
_atom_site_aniso_U_33
_atom_site_aniso_U_23
_atom_site_aniso_U_13
_atom_site_aniso_U_12
C1 0.0367(8) 0.0470(9) 0.0398(9) -0.0054(7) 0.0097(7) -0.0016(7)
C2 0.0381(8) 0.0430(9) 0.0403(9) -0.0052(7) 0.0087(7) 0.0004(7)
C3 0.0425(9) 0.0445(9) 0.0522(10) -0.0086(8) 0.0101(8) -0.0019(7)
C4 0.0364(8) 0.0526(10) 0.0469(10) -0.0060(8) 0.0063(7) 0.0024(7)
C5 0.0367(8) 0.0489(9) 0.0461(9) -0.0019(7) 0.0068(7) -0.0047(7)
C6 0.0383(8) 0.0368(8) 0.0420(9) -0.0032(7) 0.0040(7) -0.0089(7)
C7 0.0549(10) 0.0455(9) 0.0472(10) 0.0009(7) 0.0071(8) 0.0039(8)
C8 0.0633(12) 0.0623(12) 0.0608(12) -0.0085(9) 0.0195(10) 0.0085(9)
C9 0.0763(13) 0.0645(12) 0.0497(11) -0.0079(9) 0.0210(10) -0.0102(11)
C10 0.0749(13) 0.0679(13) 0.0434(11) 0.0045(9) 0.0022(9) 0.0008(10)
C11 0.0489(10) 0.0608(11) 0.0502(11) -0.0012(8) 0.0010(8) 0.0062(8)
C12 0.0595(12) 0.0648(13) 0.0960(17) 0.0041(12) -0.0049(11) 0.0195(10)
C13 0.0661(13) 0.0430(10) 0.0937(16) -0.0110(10) 0.0163(11) -0.0017(9)
N1 0.0430(8) 0.0465(8) 0.0561(9) -0.0063(6) 0.0064(7) 0.0033(6)
N2 0.0385(8) 0.0452(8) 0.0498(9) -0.0069(6) 0.0004(6) 0.0013(6)
O1 0.0456(6) 0.0450(7) 0.0532(7) -0.0040(5) 0.0005(5) 0.0021(5)
O2 0.0511(7) 0.0431(7) 0.0814(9) -0.0121(6) -0.0004(6) -0.0032(5)
O3 0.0438(7) 0.0575(8) 0.0782(9) -0.0049(6) -0.0078(6) 0.0090(6)

loop_
_atom_type_symbol
_atom_type_description
_atom_type_scat_dispersion_real
_atom_type_scat_dispersion_imag
_atom_type_scat_source
C C 0.0033 0.0016 'International Tables Vol C Tables 4.2.6.8 and 6.1.1.4'
H H 0.0000 0.0000 'International Tables Vol C Tables 4.2.6.8 and 6.1.1.4'
N N 0.0061 0.0033 'International Tables Vol C Tables 4.2.6.8 and 6.1.1.4'
O O 0.0106 0.0060 'International Tables Vol C Tables 4.2.6.8 and 6.1.1.4'

loop_
_geom_angle_atom_site_label_1
_geom_angle_atom_site_label_2
_geom_angle_atom_site_label_3
_geom_angle
_geom_angle_site_symmetry_1
_geom_angle_site_symmetry_3
_geom_angle_publ_flag
C3 N1 C4 115.26(14) . . ?
C4 O3 C12 118.98(14) . . ?
C3 N2 C2 121.90(15) . . ?
C4 C1 C2 116.98(14) . . ?
C4 C1 C5 123.46(15) . . ?
C2 C1 C5 119.47(14) . . ?
O1 C2 N2 118.99(14) . . ?
O1 C2 C1 125.58(14) . . ?
N2 C2 C1 115.43(14) . . ?
C3 O2 C13 117.19(15) . . ?
C7 C6 C11 117.83(16) . . ?
C7 C6 C5 120.42(14) . . ?
C11 C6 C5 121.68(16) . . ?
O3 C4 N1 116.75(15) . . ?
O3 C4 C1 117.31(14) . . ?
N1 C4 C1 125.94(15) . . ?
C1 C5 C6 112.02(13) . . ?
C8 C7 C6 121.24(16) . . ?
N1 C3 O2 122.59(15) . . ?
N1 C3 N2 124.45(15) . . ?
O2 C3 N2 112.96(15) . . ?
C10 C11 C6 120.89(18) . . ?
C9 C10 C11 120.39(18) . . ?
C9 C8 C7 119.98(19) . . ?
C10 C9 C8 119.66(19) . . ?

loop_
_geom_bond_atom_site_label_1
_geom_bond_atom_site_label_2
_geom_bond_distance
_geom_bond_site_symmetry_2
_geom_bond_publ_flag
O1 C2 1.2497(19) . ?
N1 C3 1.302(2) . ?
N1 C4 1.362(2) . ?
O3 C4 1.353(2) . ?
O3 C12 1.442(2) . ?
N2 C3 1.348(2) . ?
N2 C2 1.395(2) . ?
C1 C4 1.372(2) . ?
C1 C2 1.427(2) . ?
C1 C5 1.516(2) . ?
O2 C3 1.327(2) . ?
O2 C13 1.448(2) . ?
C6 C7 1.389(2) . ?
C6 C11 1.390(2) . ?
C6 C5 1.518(2) . ?
C7 C8 1.381(3) . ?
C11 C10 1.383(3) . ?
C10 C9 1.371(3) . ?
C8 C9 1.380(3) . ?

loop_
_cod_related_entry_id
_cod_related_entry_database
_cod_related_entry_code
1 ChemSpider 25943255
